data_4073468
loop_
_publ_author_name
'Green, Shaun P.'
'Jones, Cameron'
'Mills, David P.'
'Stasch, Andreas'

_publ_section_title
;
 Group 9 and 11 Metal(I) Gallyl Complexes Stabilized by N-Heterocyclic
 Carbene Coordination: First Structural Characterization of
 Ga-M (M = Cu or Ag) Bonds
;
_journal_issue 14
_journal_name_full Organometallics
_journal_page_first 3424
_journal_paper_doi 10.1021/om700345m
_journal_volume 26
_journal_year 2007
_chemical_formula_sum 'C106 H144 Au Ga N8'
_chemical_formula_weight 1796.98
_chemical_name_systematic
; 
 ? 
;
_space_group_IT_number 14
_symmetry_cell_setting monoclinic
_symmetry_space_group_name_Hall '-P 2yn'
_symmetry_space_group_name_H-M 'P 1 21/n 1'
_atom_sites_solution_hydrogens geom
_atom_sites_solution_primary direct
_atom_sites_solution_secondary difmap
_audit_creation_method SHELXL-97
_cell_angle_alpha 90.00
_cell_angle_beta 92.51(3)
_cell_angle_gamma 90.00
_cell_formula_units_Z 4
_cell_length_a 19.271(4)
_cell_length_b 23.949(5)
_cell_length_c 20.866(4)
_cell_measurement_temperature 150(2)
_cell_volume 9621(3)
_computing_structure_refinement 'SHELXL-97 (Sheldrick, 1997)'
_computing_structure_solution 'SHELXS-97 (Sheldrick, 1990)'
_diffrn_ambient_temperature 150(2)
_diffrn_measured_fraction_theta_full 0.995
_diffrn_measured_fraction_theta_max 0.995
_diffrn_measurement_device_type 'Nonius Kappa CCD'
_diffrn_radiation_monochromator graphite
_diffrn_radiation_source 'fine-focus sealed tube'
_diffrn_radiation_type MoK\a
_diffrn_radiation_wavelength 0.71073
_diffrn_reflns_av_R_equivalents 0.0589
_diffrn_reflns_av_sigmaI/netI 0.0893
_diffrn_reflns_limit_h_max 24
_diffrn_reflns_limit_h_min -24
_diffrn_reflns_limit_k_max 30
_diffrn_reflns_limit_k_min -29
_diffrn_reflns_limit_l_max 26
_diffrn_reflns_limit_l_min -26
_diffrn_reflns_number 38977
_diffrn_reflns_theta_full 27.00
_diffrn_reflns_theta_max 27.00
_diffrn_reflns_theta_min 2.92
_exptl_absorpt_coefficient_mu 1.853
_exptl_absorpt_correction_T_max 0.836
_exptl_absorpt_correction_T_min 0.796
_exptl_absorpt_correction_type multi-scan
_exptl_absorpt_process_details 'Sortav (Blessing, 1995)'
_exptl_crystal_colour yellow
_exptl_crystal_density_diffrn 1.241
_exptl_crystal_density_method 'not measured'
_exptl_crystal_description block
_exptl_crystal_F_000 3784
_exptl_crystal_size_max 0.15
_exptl_crystal_size_mid 0.12
_exptl_crystal_size_min 0.10
_refine_diff_density_max 0.546
_refine_diff_density_min -0.736
_refine_diff_density_rms 0.098
_refine_ls_extinction_method none
_refine_ls_goodness_of_fit_ref 0.998
_refine_ls_hydrogen_treatment constr
_refine_ls_matrix_type full
_refine_ls_number_parameters 1077
_refine_ls_number_reflns 20910
_refine_ls_number_restraints 0
_refine_ls_restrained_S_all 0.998
_refine_ls_R_factor_all 0.0828
_refine_ls_R_factor_gt 0.0495
_refine_ls_shift/su_max 0.002
_refine_ls_shift/su_mean 0.000
_refine_ls_structure_factor_coef Fsqd
_refine_ls_weighting_details 'calc w=1/[\s^2^(Fo^2^)+(0.0172P)^2^+11.8299P] where P=(Fo^2^+2Fc^2^)/3'
_refine_ls_weighting_scheme calc
_refine_ls_wR_factor_gt 0.0797
_refine_ls_wR_factor_ref 0.0885
_reflns_number_gt 15178
_reflns_number_total 20910
_reflns_threshold_expression >2sigma(I)
_cod_data_source_file om700345m-file001.cif
_cod_data_source_block '[Au(IPr)2][Ga(DAB)2]'
_cod_original_sg_symbol_H-M P2(1)/n
_cod_database_code 4073468

loop_
_symmetry_equiv_pos_as_xyz
'x, y, z'
'-x+1/2, y+1/2, -z+1/2'
'-x, -y, -z'
'x-1/2, -y-1/2, z-1/2'

loop_
_atom_site_label
_atom_site_type_symbol
_atom_site_fract_x
_atom_site_fract_y
_atom_site_fract_z
_atom_site_U_iso_or_equiv
_atom_site_adp_type
_atom_site_occupancy
_atom_site_symmetry_multiplicity
_atom_site_calc_flag
_atom_site_refinement_flags
Au1 Au 0.217056(8) 0.484271(6) 0.271879(7) 0.02132(5) Uani 1 1 d .
Ga1 Ga 0.69207(2) 0.284041(17) 0.280578(19) 0.01906(10) Uani 1 1 d .
N1 N 0.74491(17) 0.29416(13) 0.36127(14) 0.0243(8) Uani 1 1 d .
C1 C 0.8072(2) 0.32029(16) 0.34559(19) 0.0259(10) Uani 1 1 d .
H1 H 0.8389 0.3334 0.3784 0.031 Uiso 1 1 calc R
N2 N 0.77309(16) 0.30697(13) 0.23621(14) 0.0216(7) Uani 1 1 d .
C2 C 0.8210(2) 0.32628(16) 0.28445(19) 0.0262(10) Uani 1 1 d .
H2 H 0.8631 0.3435 0.2730 0.031 Uiso 1 1 calc R
N3 N 0.63549(16) 0.21811(12) 0.27989(15) 0.0218(7) Uani 1 1 d .
C3 C 0.7437(2) 0.26459(16) 0.42042(19) 0.0268(10) Uani 1 1 d .
N4 N 0.60769(16) 0.32741(13) 0.26141(15) 0.0210(7) Uani 1 1 d .
C4 C 0.8001(2) 0.23040(17) 0.4429(2) 0.0329(11) Uani 1 1 d .
N5 N 0.34597(17) 0.41348(13) 0.30015(15) 0.0239(8) Uani 1 1 d .
C5 C 0.7975(3) 0.20564(19) 0.5033(2) 0.0419(12) Uani 1 1 d .
H5 H 0.8361 0.1844 0.5194 0.050 Uiso 1 1 calc R
N6 N 0.36967(16) 0.48103(13) 0.23784(14) 0.0230(7) Uani 1 1 d .
C6 C 0.7406(3) 0.2112(2) 0.5401(2) 0.0449(13) Uani 1 1 d .
H6 H 0.7400 0.1940 0.5811 0.054 Uiso 1 1 calc R
N7 N 0.08068(16) 0.52202(13) 0.32542(15) 0.0246(7) Uani 1 1 d .
C7 C 0.6847(3) 0.2414(2) 0.5175(2) 0.0416(12) Uani 1 1 d .
H7 H 0.6451 0.2441 0.5428 0.050 Uiso 1 1 calc R
N8 N 0.07333(16) 0.52500(13) 0.22224(15) 0.0239(8) Uani 1 1 d .
C8 C 0.6842(2) 0.26869(17) 0.4583(2) 0.0316(10) Uani 1 1 d .
C9 C 0.8625(2) 0.21639(19) 0.4034(2) 0.0383(12) Uani 1 1 d .
H9 H 0.8556 0.2354 0.3609 0.046 Uiso 1 1 calc R
C10 C 0.9309(3) 0.2380(3) 0.4345(2) 0.0657(17) Uani 1 1 d .
H10A H 0.9275 0.2783 0.4415 0.099 Uiso 1 1 calc R
H10B H 0.9690 0.2303 0.4061 0.099 Uiso 1 1 calc R
H10C H 0.9400 0.2191 0.4757 0.099 Uiso 1 1 calc R
C11 C 0.8674(3) 0.1533(2) 0.3905(3) 0.0680(18) Uani 1 1 d .
H11A H 0.8713 0.1332 0.4315 0.102 Uiso 1 1 calc R
H11B H 0.9084 0.1456 0.3658 0.102 Uiso 1 1 calc R
H11C H 0.8256 0.1408 0.3662 0.102 Uiso 1 1 calc R
C12 C 0.6229(2) 0.30598(19) 0.4394(2) 0.0361(11) Uani 1 1 d .
H12 H 0.6265 0.3157 0.3931 0.043 Uiso 1 1 calc R
C13 C 0.6281(3) 0.3604(2) 0.4779(3) 0.0640(17) Uani 1 1 d .
H13A H 0.5892 0.3849 0.4650 0.096 Uiso 1 1 calc R
H13B H 0.6720 0.3791 0.4696 0.096 Uiso 1 1 calc R
H13C H 0.6264 0.3520 0.5238 0.096 Uiso 1 1 calc R
C14 C 0.5528(3) 0.2789(2) 0.4470(3) 0.0603(15) Uani 1 1 d .
H14A H 0.5512 0.2430 0.4245 0.091 Uiso 1 1 calc R
H14B H 0.5162 0.3034 0.4288 0.091 Uiso 1 1 calc R
H14C H 0.5454 0.2728 0.4927 0.091 Uiso 1 1 calc R
C15 C 0.80245(19) 0.29399(16) 0.17599(18) 0.0218(9) Uani 1 1 d .
C16 C 0.8464(2) 0.24743(17) 0.1703(2) 0.0291(10) Uani 1 1 d .
C17 C 0.8772(2) 0.23804(19) 0.1119(2) 0.0376(11) Uani 1 1 d .
H17 H 0.9084 0.2076 0.1084 0.045 Uiso 1 1 calc R
C18 C 0.8637(2) 0.27145(19) 0.0595(2) 0.0398(12) Uani 1 1 d .
H18 H 0.8838 0.2634 0.0198 0.048 Uiso 1 1 calc R
C19 C 0.8205(2) 0.31699(18) 0.0652(2) 0.0322(10) Uani 1 1 d .
H19 H 0.8118 0.3404 0.0290 0.039 Uiso 1 1 calc R
C20 C 0.7893(2) 0.32962(16) 0.12237(19) 0.0246(9) Uani 1 1 d .
C21 C 0.8648(2) 0.20865(17) 0.2256(2) 0.0347(11) Uani 1 1 d .
H21 H 0.8348 0.2188 0.2618 0.042 Uiso 1 1 calc R
C22 C 0.9406(2) 0.2179(2) 0.2486(2) 0.0482(13) Uani 1 1 d .
H22A H 0.9709 0.2123 0.2127 0.072 Uiso 1 1 calc R
H22B H 0.9530 0.1913 0.2829 0.072 Uiso 1 1 calc R
H22C H 0.9462 0.2561 0.2649 0.072 Uiso 1 1 calc R
C23 C 0.8509(3) 0.14729(19) 0.2090(2) 0.0493(14) Uani 1 1 d .
H23A H 0.8017 0.1423 0.1966 0.074 Uiso 1 1 calc R
H23B H 0.8630 0.1239 0.2464 0.074 Uiso 1 1 calc R
H23C H 0.8793 0.1363 0.1732 0.074 Uiso 1 1 calc R
C24 C 0.7459(2) 0.38191(17) 0.12753(18) 0.0276(10) Uani 1 1 d .
H24 H 0.7017 0.3712 0.1478 0.033 Uiso 1 1 calc R
C25 C 0.7818(2) 0.42605(18) 0.1703(2) 0.0402(12) Uani 1 1 d .
H25A H 0.7925 0.4102 0.2128 0.060 Uiso 1 1 calc R
H25B H 0.7509 0.4583 0.1742 0.060 Uiso 1 1 calc R
H25C H 0.8249 0.4380 0.1511 0.060 Uiso 1 1 calc R
C26 C 0.7264(2) 0.4089(2) 0.0628(2) 0.0431(12) Uani 1 1 d .
H26A H 0.7680 0.4252 0.0449 0.065 Uiso 1 1 calc R
H26B H 0.6918 0.4382 0.0687 0.065 Uiso 1 1 calc R
H26C H 0.7071 0.3804 0.0333 0.065 Uiso 1 1 calc R
C27 C 0.5658(2) 0.23559(16) 0.27115(17) 0.0219(9) Uani 1 1 d .
H27 H 0.5290 0.2091 0.2713 0.026 Uiso 1 1 calc R
C28 C 0.55222(19) 0.28957(16) 0.26265(17) 0.0220(9) Uani 1 1 d .
H28 H 0.5056 0.3023 0.2575 0.026 Uiso 1 1 calc R
C29 C 0.64897(19) 0.16171(17) 0.2616(2) 0.0262(9) Uani 1 1 d .
C30 C 0.6603(2) 0.12001(17) 0.3091(2) 0.0344(11) Uani 1 1 d .
C31 C 0.6704(2) 0.06517(19) 0.2893(3) 0.0463(13) Uani 1 1 d .
H31 H 0.6781 0.0370 0.3209 0.056 Uiso 1 1 calc R
C32 C 0.6695(3) 0.0505(2) 0.2263(3) 0.0544(15) Uani 1 1 d .
H32 H 0.6762 0.0126 0.2144 0.065 Uiso 1 1 calc R
C33 C 0.6590(2) 0.09058(19) 0.1802(3) 0.0455(13) Uani 1 1 d .
H33 H 0.6586 0.0801 0.1363 0.055 Uiso 1 1 calc R
C34 C 0.6487(2) 0.14689(17) 0.1962(2) 0.0305(10) Uani 1 1 d .
C35 C 0.6541(3) 0.13242(18) 0.3802(2) 0.0414(13) Uani 1 1 d .
H35 H 0.6713 0.1713 0.3880 0.050 Uiso 1 1 calc R
C36 C 0.5792(3) 0.1305(2) 0.3979(2) 0.0572(15) Uani 1 1 d .
H36A H 0.5616 0.0923 0.3930 0.086 Uiso 1 1 calc R
H36B H 0.5517 0.1556 0.3697 0.086 Uiso 1 1 calc R
H36C H 0.5756 0.1425 0.4426 0.086 Uiso 1 1 calc R
C37 C 0.6966(3) 0.0935(2) 0.4251(3) 0.0684(19) Uani 1 1 d .
H37A H 0.6956 0.1075 0.4692 0.103 Uiso 1 1 calc R
H37B H 0.7448 0.0922 0.4119 0.103 Uiso 1 1 calc R
H37C H 0.6766 0.0559 0.4230 0.103 Uiso 1 1 calc R
C38 C 0.6323(2) 0.18846(19) 0.1429(2) 0.0350(11) Uani 1 1 d .
H38 H 0.6333 0.2266 0.1624 0.042 Uiso 1 1 calc R
C39 C 0.6853(3) 0.1875(2) 0.0902(2) 0.0487(13) Uani 1 1 d .
H39A H 0.7318 0.1951 0.1092 0.073 Uiso 1 1 calc R
H39B H 0.6732 0.2161 0.0581 0.073 Uiso 1 1 calc R
H39C H 0.6849 0.1506 0.0697 0.073 Uiso 1 1 calc R
C40 C 0.5595(3) 0.1787(2) 0.1139(2) 0.0455(13) Uani 1 1 d .
H40A H 0.5566 0.1410 0.0957 0.068 Uiso 1 1 calc R
H40B H 0.5494 0.2062 0.0800 0.068 Uiso 1 1 calc R
H40C H 0.5256 0.1825 0.1473 0.068 Uiso 1 1 calc R
C41 C 0.59721(19) 0.37926(16) 0.22879(19) 0.0224(9) Uani 1 1 d .
C42 C 0.6171(2) 0.43000(17) 0.2598(2) 0.0266(9) Uani 1 1 d .
C43 C 0.6119(2) 0.48005(17) 0.2264(2) 0.0321(10) Uani 1 1 d .
H43 H 0.6278 0.5134 0.2468 0.039 Uiso 1 1 calc R
C44 C 0.5842(2) 0.48269(19) 0.1645(2) 0.0361(11) Uani 1 1 d .
H44 H 0.5806 0.5174 0.1425 0.043 Uiso 1 1 calc R
C45 C 0.5618(2) 0.43408(18) 0.1349(2) 0.0328(11) Uani 1 1 d .
H45 H 0.5414 0.4361 0.0927 0.039 Uiso 1 1 calc R
C46 C 0.5678(2) 0.38199(16) 0.16477(19) 0.0242(9) Uani 1 1 d .
C47 C 0.6406(2) 0.43111(17) 0.3307(2) 0.0305(10) Uani 1 1 d .
H47 H 0.6378 0.3922 0.3477 0.037 Uiso 1 1 calc R
C48 C 0.7145(2) 0.4517(2) 0.3422(2) 0.0474(13) Uani 1 1 d .
H48A H 0.7460 0.4283 0.3180 0.071 Uiso 1 1 calc R
H48B H 0.7274 0.4494 0.3880 0.071 Uiso 1 1 calc R
H48C H 0.7178 0.4905 0.3278 0.071 Uiso 1 1 calc R
C49 C 0.5920(3) 0.4677(2) 0.3682(2) 0.0499(14) Uani 1 1 d .
H49A H 0.6077 0.4683 0.4135 0.075 Uiso 1 1 calc R
H49B H 0.5448 0.4526 0.3642 0.075 Uiso 1 1 calc R
H49C H 0.5923 0.5058 0.3509 0.075 Uiso 1 1 calc R
C50 C 0.5438(2) 0.33086(18) 0.12702(19) 0.0298(10) Uani 1 1 d .
H50 H 0.5581 0.2972 0.1526 0.036 Uiso 1 1 calc R
C51 C 0.5765(2) 0.3262(2) 0.0615(2) 0.0419(12) Uani 1 1 d .
H51A H 0.5671 0.3604 0.0369 0.063 Uiso 1 1 calc R
H51B H 0.5566 0.2942 0.0381 0.063 Uiso 1 1 calc R
H51C H 0.6268 0.3212 0.0678 0.063 Uiso 1 1 calc R
C52 C 0.4646(2) 0.32991(19) 0.1182(2) 0.0406(12) Uani 1 1 d .
H52A H 0.4440 0.3335 0.1601 0.061 Uiso 1 1 calc R
H52B H 0.4498 0.2946 0.0982 0.061 Uiso 1 1 calc R
H52C H 0.4492 0.3611 0.0907 0.061 Uiso 1 1 calc R
C53 C 0.3174(2) 0.45926(16) 0.27074(18) 0.0228(9) Uani 1 1 d .
C54 C 0.4151(2) 0.40807(18) 0.2860(2) 0.0294(10) Uani 1 1 d .
H54 H 0.4462 0.3797 0.3011 0.035 Uiso 1 1 calc R
C55 C 0.4300(2) 0.45033(17) 0.24686(19) 0.0285(10) Uani 1 1 d .
H55 H 0.4735 0.4577 0.2289 0.034 Uiso 1 1 calc R
C56 C 0.3144(2) 0.37626(17) 0.3451(2) 0.0287(10) Uani 1 1 d .
C57 C 0.2802(2) 0.32835(17) 0.3209(2) 0.0308(10) Uani 1 1 d .
C58 C 0.2570(3) 0.29025(18) 0.3664(2) 0.0414(12) Uani 1 1 d .
H58 H 0.2336 0.2573 0.3523 0.050 Uiso 1 1 calc R
C59 C 0.2676(3) 0.2997(2) 0.4308(2) 0.0449(13) Uani 1 1 d .
H59 H 0.2520 0.2732 0.4608 0.054 Uiso 1 1 calc R
C60 C 0.3007(3) 0.3474(2) 0.4522(2) 0.0458(13) Uani 1 1 d .
H60 H 0.3065 0.3536 0.4971 0.055 Uiso 1 1 calc R
C61 C 0.3258(2) 0.38655(18) 0.4107(2) 0.0323(10) Uani 1 1 d .
C62 C 0.2696(2) 0.31730(19) 0.2490(2) 0.0381(11) Uani 1 1 d .
H62 H 0.2778 0.3531 0.2259 0.046 Uiso 1 1 calc R
C63 C 0.3211(3) 0.2745(2) 0.2264(2) 0.0585(15) Uani 1 1 d .
H63A H 0.3140 0.2390 0.2485 0.088 Uiso 1 1 calc R
H63B H 0.3685 0.2878 0.2361 0.088 Uiso 1 1 calc R
H63C H 0.3141 0.2691 0.1800 0.088 Uiso 1 1 calc R
C64 C 0.1963(3) 0.2984(3) 0.2320(3) 0.095(2) Uani 1 1 d .
H64A H 0.1864 0.2641 0.2556 0.143 Uiso 1 1 calc R
H64B H 0.1913 0.2912 0.1858 0.143 Uiso 1 1 calc R
H64C H 0.1635 0.3276 0.2437 0.143 Uiso 1 1 calc R
C65 C 0.3630(3) 0.4386(2) 0.4348(2) 0.0453(13) Uani 1 1 d .
H65 H 0.3879 0.4547 0.3980 0.054 Uiso 1 1 calc R
C66 C 0.4171(3) 0.4272(2) 0.4887(3) 0.0720(19) Uani 1 1 d .
H66A H 0.3938 0.4145 0.5269 0.108 Uiso 1 1 calc R
H66B H 0.4431 0.4615 0.4987 0.108 Uiso 1 1 calc R
H66C H 0.4492 0.3982 0.4751 0.108 Uiso 1 1 calc R
C67 C 0.3111(3) 0.4824(2) 0.4558(3) 0.0680(18) Uani 1 1 d .
H67A H 0.2785 0.4911 0.4199 0.102 Uiso 1 1 calc R
H67B H 0.3361 0.5163 0.4694 0.102 Uiso 1 1 calc R
H67C H 0.2855 0.4678 0.4917 0.102 Uiso 1 1 calc R
C68 C 0.3689(2) 0.53118(16) 0.19783(19) 0.0246(9) Uani 1 1 d .
C69 C 0.3619(2) 0.52389(17) 0.1313(2) 0.0308(10) Uani 1 1 d .
C70 C 0.3701(3) 0.5711(2) 0.0936(2) 0.0432(12) Uani 1 1 d .
H70 H 0.3661 0.5677 0.0482 0.052 Uiso 1 1 calc R
C71 C 0.3839(3) 0.6225(2) 0.1206(2) 0.0456(13) Uani 1 1 d .
H71 H 0.3894 0.6541 0.0938 0.055 Uiso 1 1 calc R
C72 C 0.3898(2) 0.62863(18) 0.1859(2) 0.0384(12) Uani 1 1 d .
H72 H 0.3992 0.6644 0.2038 0.046 Uiso 1 1 calc R
C73 C 0.3821(2) 0.58299(18) 0.2265(2) 0.0297(10) Uani 1 1 d .
C74 C 0.3447(2) 0.46761(18) 0.1012(2) 0.0372(12) Uani 1 1 d .
H74 H 0.3647 0.4380 0.1303 0.045 Uiso 1 1 calc R
C75 C 0.3751(3) 0.4599(2) 0.0351(2) 0.0520(15) Uani 1 1 d .
H75A H 0.3512 0.4847 0.0041 0.078 Uiso 1 1 calc R
H75B H 0.3689 0.4210 0.0213 0.078 Uiso 1 1 calc R
H75C H 0.4248 0.4689 0.0378 0.078 Uiso 1 1 calc R
C76 C 0.2655(3) 0.4594(2) 0.0958(2) 0.0539(15) Uani 1 1 d .
H76A H 0.2466 0.4612 0.1386 0.081 Uiso 1 1 calc R
H76B H 0.2549 0.4228 0.0767 0.081 Uiso 1 1 calc R
H76C H 0.2445 0.4888 0.0687 0.081 Uiso 1 1 calc R
C77 C 0.3890(2) 0.59030(18) 0.2990(2) 0.0374(11) Uani 1 1 d .
H77 H 0.3555 0.5643 0.3187 0.045 Uiso 1 1 calc R
C78 C 0.4611(3) 0.5757(2) 0.3252(2) 0.0572(16) Uani 1 1 d .
H78A H 0.4708 0.5364 0.3161 0.086 Uiso 1 1 calc R
H78B H 0.4639 0.5819 0.3716 0.086 Uiso 1 1 calc R
H78C H 0.4952 0.5994 0.3048 0.086 Uiso 1 1 calc R
C79 C 0.3714(3) 0.6499(2) 0.3198(2) 0.0472(13) Uani 1 1 d .
H79A H 0.4086 0.6753 0.3078 0.071 Uiso 1 1 calc R
H79B H 0.3670 0.6509 0.3664 0.071 Uiso 1 1 calc R
H79C H 0.3275 0.6615 0.2984 0.071 Uiso 1 1 calc R
C80 C 0.11755(19) 0.51103(16) 0.27250(18) 0.0228(8) Uani 1 1 d .
C81 C 0.0155(2) 0.54205(18) 0.3080(2) 0.0326(10) Uani 1 1 d .
H81 H -0.0196 0.5523 0.3363 0.039 Uiso 1 1 calc R
C82 C 0.0109(2) 0.54444(17) 0.2439(2) 0.0311(10) Uani 1 1 d .
H82 H -0.0278 0.5571 0.2182 0.037 Uiso 1 1 calc R
C83 C 0.1032(2) 0.51250(19) 0.39155(18) 0.0281(9) Uani 1 1 d .
C84 C 0.0923(2) 0.45950(19) 0.4173(2) 0.0343(11) Uani 1 1 d .
C85 C 0.1114(3) 0.4531(2) 0.4825(2) 0.0514(14) Uani 1 1 d .
H85 H 0.1050 0.4180 0.5025 0.062 Uiso 1 1 calc R
C86 C 0.1391(3) 0.4967(2) 0.5182(2) 0.0548(15) Uani 1 1 d .
H86 H 0.1518 0.4910 0.5622 0.066 Uiso 1 1 calc R
C87 C 0.1487(3) 0.5480(2) 0.4914(2) 0.0470(13) Uani 1 1 d .
H87 H 0.1680 0.5774 0.5171 0.056 Uiso 1 1 calc R
C88 C 0.1304(2) 0.55795(19) 0.4266(2) 0.0343(11) Uani 1 1 d .
C89 C 0.0595(2) 0.41282(19) 0.3781(2) 0.0432(12) Uani 1 1 d .
H89 H 0.0642 0.4225 0.3318 0.052 Uiso 1 1 calc R
C90 C 0.0945(4) 0.3572(2) 0.3893(3) 0.093(2) Uani 1 1 d .
H90A H 0.1449 0.3615 0.3862 0.140 Uiso 1 1 calc R
H90B H 0.0771 0.3304 0.3569 0.140 Uiso 1 1 calc R
H90C H 0.0844 0.3434 0.4322 0.140 Uiso 1 1 calc R
C91 C -0.0173(3) 0.4072(3) 0.3893(4) 0.095(2) Uani 1 1 d .
H91A H -0.0236 0.3952 0.4335 0.143 Uiso 1 1 calc R
H91B H -0.0378 0.3795 0.3596 0.143 Uiso 1 1 calc R
H91C H -0.0402 0.4433 0.3819 0.143 Uiso 1 1 calc R
C92 C 0.1396(3) 0.61505(19) 0.3974(2) 0.0399(12) Uani 1 1 d .
H92 H 0.1074 0.6176 0.3586 0.048 Uiso 1 1 calc R
C93 C 0.2125(3) 0.6222(2) 0.3757(3) 0.0638(16) Uani 1 1 d .
H93A H 0.2450 0.6222 0.4131 0.096 Uiso 1 1 calc R
H93B H 0.2161 0.6577 0.3527 0.096 Uiso 1 1 calc R
H93C H 0.2238 0.5914 0.3471 0.096 Uiso 1 1 calc R
C94 C 0.1215(3) 0.6630(2) 0.4427(3) 0.0625(16) Uani 1 1 d .
H94A H 0.0760 0.6560 0.4602 0.094 Uiso 1 1 calc R
H94B H 0.1203 0.6982 0.4189 0.094 Uiso 1 1 calc R
H94C H 0.1568 0.6652 0.4778 0.094 Uiso 1 1 calc R
C95 C 0.08620(19) 0.52128(18) 0.15453(18) 0.0261(9) Uani 1 1 d .
C96 C 0.0714(2) 0.47089(17) 0.1225(2) 0.0300(10) Uani 1 1 d .
C97 C 0.0769(2) 0.47081(19) 0.0559(2) 0.0360(11) Uani 1 1 d .
H97 H 0.0678 0.4375 0.0323 0.043 Uiso 1 1 calc R
C98 C 0.0955(2) 0.5185(2) 0.0244(2) 0.0422(12) Uani 1 1 d .
H98 H 0.0978 0.5179 -0.0210 0.051 Uiso 1 1 calc R
C99 C 0.1107(2) 0.5669(2) 0.0568(2) 0.0376(11) Uani 1 1 d .
H99 H 0.1245 0.5989 0.0337 0.045 Uiso 1 1 calc R
C100 C 0.1062(2) 0.56989(18) 0.1237(2) 0.0292(10) Uani 1 1 d .
C101 C 0.0484(2) 0.41835(19) 0.1572(2) 0.0403(12) Uani 1 1 d .
H101 H 0.0700 0.4189 0.2017 0.048 Uiso 1 1 calc R
C102 C -0.0296(3) 0.4170(2) 0.1622(3) 0.0757(19) Uani 1 1 d .
H10D H -0.0447 0.4501 0.1854 0.113 Uiso 1 1 calc R
H10E H -0.0429 0.3833 0.1854 0.113 Uiso 1 1 calc R
H10F H -0.0519 0.4167 0.1191 0.113 Uiso 1 1 calc R
C103 C 0.0712(3) 0.3651(2) 0.1243(3) 0.0743(19) Uani 1 1 d .
H10G H 0.0628 0.3329 0.1519 0.112 Uiso 1 1 calc R
H10H H 0.1208 0.3674 0.1161 0.112 Uiso 1 1 calc R
H10I H 0.0446 0.3606 0.0835 0.112 Uiso 1 1 calc R
C104 C 0.1263(2) 0.62282(17) 0.1595(2) 0.0317(10) Uani 1 1 d .
H104 H 0.1001 0.6237 0.1998 0.038 Uiso 1 1 calc R
C105 C 0.1094(3) 0.67649(19) 0.1221(2) 0.0485(13) Uani 1 1 d .
H10J H 0.1416 0.6806 0.0873 0.073 Uiso 1 1 calc R
H10K H 0.1140 0.7086 0.1511 0.073 Uiso 1 1 calc R
H10L H 0.0616 0.6746 0.1040 0.073 Uiso 1 1 calc R
C106 C 0.2037(2) 0.62161(19) 0.1785(3) 0.0499(14) Uani 1 1 d .
H10M H 0.2143 0.5879 0.2036 0.075 Uiso 1 1 calc R
H10N H 0.2157 0.6547 0.2043 0.075 Uiso 1 1 calc R
H10O H 0.2306 0.6215 0.1397 0.075 Uiso 1 1 calc R

loop_
_atom_site_aniso_label
_atom_site_aniso_U_11
_atom_site_aniso_U_22
_atom_site_aniso_U_33
_atom_site_aniso_U_23
_atom_site_aniso_U_13
_atom_site_aniso_U_12
Au1 0.02014(7) 0.02407(8) 0.01984(8) 0.00134(8) 0.00188(5) 0.00342(7)
Ga1 0.0202(2) 0.0205(2) 0.0164(2) -0.00035(18) -0.00042(17) -0.00016(17)
N1 0.0263(19) 0.032(2) 0.0147(17) -0.0004(15) -0.0005(14) -0.0034(15)
C1 0.026(2) 0.025(2) 0.026(2) 0.0034(19) -0.0087(18) -0.0057(18)
N2 0.0225(18) 0.0253(18) 0.0171(17) -0.0010(14) 0.0014(14) -0.0006(14)
C2 0.020(2) 0.028(2) 0.029(2) 0.0054(19) -0.0030(18) -0.0042(17)
N3 0.0210(18) 0.0177(17) 0.0267(19) -0.0003(15) 0.0019(14) -0.0007(14)
C3 0.034(2) 0.027(2) 0.019(2) -0.0025(18) -0.0033(18) -0.0060(19)
N4 0.0179(17) 0.0203(18) 0.0245(18) -0.0013(14) -0.0002(14) 0.0014(13)
C4 0.041(3) 0.035(3) 0.023(2) 0.002(2) -0.005(2) -0.005(2)
N5 0.0282(19) 0.0230(18) 0.0206(18) -0.0015(15) 0.0006(15) 0.0062(15)
C5 0.051(3) 0.046(3) 0.028(3) 0.006(2) -0.007(2) 0.001(2)
N6 0.0223(17) 0.0275(18) 0.0192(17) -0.0011(16) 0.0006(13) 0.0036(16)
C6 0.065(4) 0.053(3) 0.017(2) 0.008(2) 0.000(2) -0.005(3)
N7 0.0232(17) 0.0275(19) 0.0236(18) -0.0004(16) 0.0050(14) 0.0052(15)
C7 0.050(3) 0.057(3) 0.018(2) -0.001(2) 0.009(2) -0.006(3)
N8 0.0207(17) 0.030(2) 0.0208(17) 0.0016(15) 0.0018(14) 0.0031(14)
C8 0.040(3) 0.031(3) 0.023(2) -0.0001(19) -0.004(2) -0.007(2)
C9 0.034(3) 0.045(3) 0.036(3) 0.018(2) -0.002(2) 0.005(2)
C10 0.041(3) 0.111(5) 0.044(3) 0.013(3) -0.006(3) 0.013(3)
C11 0.092(5) 0.053(4) 0.061(4) 0.027(3) 0.027(3) 0.020(3)
C12 0.038(3) 0.050(3) 0.021(2) -0.002(2) 0.008(2) 0.001(2)
C13 0.079(4) 0.058(4) 0.054(4) -0.011(3) -0.008(3) 0.013(3)
C14 0.042(3) 0.077(4) 0.062(4) 0.005(3) 0.009(3) -0.001(3)
C15 0.022(2) 0.025(2) 0.019(2) -0.0056(18) 0.0033(16) -0.0059(17)
C16 0.027(2) 0.028(2) 0.032(3) -0.002(2) 0.0046(19) 0.0008(19)
C17 0.041(3) 0.039(3) 0.034(3) -0.004(2) 0.011(2) 0.006(2)
C18 0.053(3) 0.043(3) 0.024(2) -0.004(2) 0.011(2) 0.001(2)
C19 0.035(3) 0.039(3) 0.023(2) 0.005(2) 0.0106(19) 0.001(2)
C20 0.025(2) 0.024(2) 0.025(2) 0.0040(18) 0.0028(17) -0.0045(17)
C21 0.036(3) 0.032(3) 0.036(3) 0.004(2) 0.003(2) 0.012(2)
C22 0.039(3) 0.054(3) 0.051(3) 0.005(3) 0.001(2) 0.012(2)
C23 0.052(3) 0.036(3) 0.060(4) 0.011(3) 0.010(3) 0.006(2)
C24 0.030(2) 0.033(2) 0.020(2) 0.0084(19) 0.0079(18) -0.0018(19)
C25 0.037(3) 0.031(3) 0.054(3) 0.003(2) 0.004(2) 0.003(2)
C26 0.042(3) 0.050(3) 0.039(3) 0.016(2) 0.011(2) 0.008(2)
C27 0.022(2) 0.024(2) 0.020(2) -0.0026(17) 0.0037(16) -0.0053(17)
C28 0.018(2) 0.027(2) 0.022(2) -0.0039(18) 0.0011(16) 0.0010(17)
C29 0.017(2) 0.026(2) 0.037(3) -0.006(2) 0.0066(18) -0.0021(17)
C30 0.027(2) 0.022(2) 0.054(3) 0.003(2) -0.003(2) 0.0015(18)
C31 0.035(3) 0.027(3) 0.078(4) 0.011(3) 0.008(3) 0.006(2)
C32 0.048(3) 0.021(3) 0.096(5) -0.009(3) 0.026(3) 0.005(2)
C33 0.051(3) 0.031(3) 0.056(3) -0.019(3) 0.023(3) -0.004(2)
C34 0.027(2) 0.027(2) 0.039(3) -0.008(2) 0.0129(19) -0.0032(18)
C35 0.055(3) 0.026(3) 0.041(3) 0.012(2) -0.015(2) -0.008(2)
C36 0.068(4) 0.074(4) 0.030(3) 0.005(3) 0.002(3) 0.011(3)
C37 0.061(4) 0.063(4) 0.079(4) 0.042(3) -0.024(3) -0.013(3)
C38 0.041(3) 0.039(3) 0.025(2) -0.009(2) 0.005(2) -0.006(2)
C39 0.057(3) 0.055(3) 0.035(3) -0.013(3) 0.012(2) -0.015(3)
C40 0.055(3) 0.047(3) 0.035(3) -0.009(2) 0.005(2) -0.008(3)
C41 0.016(2) 0.023(2) 0.029(2) 0.0009(18) 0.0043(17) 0.0044(16)
C42 0.020(2) 0.027(2) 0.033(2) -0.0034(19) 0.0036(18) 0.0021(17)
C43 0.031(2) 0.022(2) 0.044(3) 0.000(2) 0.007(2) 0.0014(19)
C44 0.035(2) 0.027(2) 0.047(3) 0.010(2) 0.006(2) 0.009(2)
C45 0.030(2) 0.038(3) 0.030(2) 0.006(2) 0.0011(19) 0.009(2)
C46 0.021(2) 0.028(2) 0.024(2) 0.0038(18) 0.0024(17) 0.0038(17)
C47 0.030(2) 0.022(2) 0.039(3) -0.008(2) -0.005(2) -0.0017(18)
C48 0.035(3) 0.051(3) 0.056(3) -0.004(3) -0.004(2) -0.004(2)
C49 0.044(3) 0.060(3) 0.044(3) -0.014(3) -0.004(2) 0.010(3)
C50 0.033(2) 0.036(3) 0.020(2) 0.0007(19) -0.0005(18) 0.002(2)
C51 0.050(3) 0.049(3) 0.027(3) -0.008(2) 0.005(2) -0.010(2)
C52 0.040(3) 0.044(3) 0.037(3) 0.001(2) -0.008(2) -0.003(2)
C53 0.021(2) 0.023(2) 0.024(2) -0.0017(18) 0.0033(17) 0.0013(17)
C54 0.024(2) 0.036(3) 0.029(2) -0.003(2) -0.0010(18) 0.0107(19)
C55 0.023(2) 0.036(3) 0.027(2) -0.002(2) -0.0024(18) 0.0041(19)
C56 0.033(2) 0.026(2) 0.027(2) 0.0027(19) 0.0025(19) 0.0106(19)
C57 0.035(3) 0.025(2) 0.033(3) 0.003(2) 0.006(2) 0.0100(19)
C58 0.057(3) 0.026(3) 0.042(3) 0.010(2) 0.012(2) 0.001(2)
C59 0.055(3) 0.046(3) 0.035(3) 0.017(2) 0.017(2) 0.013(3)
C60 0.055(3) 0.058(3) 0.025(3) 0.003(3) 0.008(2) 0.022(3)
C61 0.034(3) 0.037(3) 0.026(2) 0.002(2) 0.0057(19) 0.014(2)
C62 0.052(3) 0.032(3) 0.030(3) -0.003(2) -0.001(2) -0.002(2)
C63 0.080(4) 0.059(4) 0.038(3) -0.008(3) 0.016(3) 0.010(3)
C64 0.056(4) 0.175(8) 0.054(4) -0.030(4) -0.003(3) -0.014(4)
C65 0.055(3) 0.050(3) 0.031(3) -0.010(2) 0.002(2) 0.003(3)
C66 0.057(4) 0.077(4) 0.081(5) -0.027(4) -0.015(3) 0.019(3)
C67 0.076(4) 0.054(3) 0.072(4) -0.026(3) -0.025(3) 0.019(3)
C68 0.019(2) 0.026(2) 0.028(2) 0.0059(18) -0.0007(17) 0.0029(16)
C69 0.033(2) 0.032(3) 0.027(2) 0.000(2) -0.0011(18) 0.0041(19)
C70 0.053(3) 0.045(3) 0.031(3) 0.010(2) -0.001(2) 0.001(2)
C71 0.050(3) 0.038(3) 0.049(3) 0.019(3) 0.003(3) -0.006(2)
C72 0.042(3) 0.028(3) 0.044(3) 0.004(2) 0.002(2) -0.011(2)
C73 0.021(2) 0.035(3) 0.033(2) 0.001(2) 0.0042(18) 0.0002(19)
C74 0.050(3) 0.033(3) 0.029(2) -0.002(2) -0.004(2) 0.010(2)
C75 0.075(4) 0.058(3) 0.023(3) -0.006(2) 0.002(2) 0.029(3)
C76 0.052(3) 0.061(3) 0.048(3) -0.022(3) -0.007(3) -0.005(3)
C77 0.043(3) 0.035(3) 0.034(3) -0.002(2) -0.003(2) -0.004(2)
C78 0.067(4) 0.049(3) 0.053(3) -0.003(3) -0.023(3) 0.008(3)
C79 0.048(3) 0.052(3) 0.042(3) -0.008(3) 0.006(2) 0.000(2)
C80 0.022(2) 0.023(2) 0.024(2) -0.0005(19) 0.0028(16) -0.0003(18)
C81 0.024(2) 0.042(3) 0.032(3) 0.005(2) 0.0080(19) 0.008(2)
C82 0.024(2) 0.038(3) 0.032(3) 0.005(2) 0.0043(19) 0.0058(19)
C83 0.027(2) 0.040(3) 0.018(2) 0.006(2) 0.0083(16) 0.007(2)
C84 0.035(3) 0.037(3) 0.033(3) 0.005(2) 0.010(2) 0.007(2)
C85 0.066(4) 0.048(3) 0.041(3) 0.023(3) 0.013(3) 0.013(3)
C86 0.084(4) 0.060(4) 0.021(2) 0.005(3) 0.007(3) 0.016(3)
C87 0.063(4) 0.051(3) 0.027(3) 0.001(2) 0.000(2) 0.009(3)
C88 0.036(3) 0.041(3) 0.026(2) 0.001(2) 0.005(2) 0.009(2)
C89 0.046(3) 0.036(3) 0.049(3) 0.011(2) 0.013(2) -0.005(2)
C90 0.092(5) 0.054(4) 0.132(7) -0.025(4) -0.015(5) 0.028(4)
C91 0.059(5) 0.081(5) 0.148(7) -0.014(5) 0.024(4) -0.012(4)
C92 0.049(3) 0.039(3) 0.031(3) -0.007(2) -0.003(2) -0.004(2)
C93 0.068(4) 0.045(3) 0.079(4) 0.008(3) 0.015(3) 0.007(3)
C94 0.065(4) 0.048(3) 0.075(4) -0.006(3) 0.006(3) 0.009(3)
C95 0.019(2) 0.038(3) 0.020(2) 0.003(2) -0.0002(16) 0.0024(19)
C96 0.023(2) 0.038(3) 0.029(2) -0.004(2) -0.0015(18) 0.0032(18)
C97 0.032(3) 0.044(3) 0.032(3) -0.008(2) -0.004(2) 0.001(2)
C98 0.040(3) 0.063(3) 0.024(2) -0.003(3) 0.000(2) 0.006(3)
C99 0.032(3) 0.049(3) 0.032(3) 0.014(2) 0.007(2) 0.003(2)
C100 0.022(2) 0.040(3) 0.026(2) 0.006(2) 0.0046(18) 0.0059(19)
C101 0.042(3) 0.039(3) 0.040(3) -0.003(2) 0.000(2) -0.006(2)
C102 0.053(4) 0.066(4) 0.109(6) 0.020(4) 0.022(4) -0.015(3)
C103 0.086(5) 0.047(4) 0.091(5) 0.000(3) 0.013(4) 0.004(3)
C104 0.029(2) 0.031(2) 0.035(3) 0.007(2) 0.0048(19) 0.0007(19)
C105 0.048(3) 0.041(3) 0.056(3) 0.012(3) -0.005(3) 0.003(2)
C106 0.049(3) 0.034(3) 0.065(4) 0.007(3) -0.018(3) 0.005(2)

loop_
_atom_type_symbol
_atom_type_description
_atom_type_scat_dispersion_real
_atom_type_scat_dispersion_imag
_atom_type_scat_source
C C 0.0033 0.0016 'International Tables Vol C Tables 4.2.6.8 and 6.1.1.4'
H H 0.0000 0.0000 'International Tables Vol C Tables 4.2.6.8 and 6.1.1.4'
N N 0.0061 0.0033 'International Tables Vol C Tables 4.2.6.8 and 6.1.1.4'
Ga Ga 0.2307 1.6083 'International Tables Vol C Tables 4.2.6.8 and 6.1.1.4'
Au Au -2.0133 8.8022 'International Tables Vol C Tables 4.2.6.8 and 6.1.1.4'

loop_
_geom_angle_atom_site_label_1
_geom_angle_atom_site_label_2
_geom_angle_atom_site_label_3
_geom_angle
C80 Au1 C53 178.70(16)
N3 Ga1 N2 134.60(13)
N3 Ga1 N1 112.64(13)
N2 Ga1 N1 88.62(13)
N3 Ga1 N4 88.19(13)
N2 Ga1 N4 115.70(13)
N1 Ga1 N4 120.66(13)
C1 N1 C3 118.0(3)
C1 N1 Ga1 105.9(2)
C3 N1 Ga1 131.4(3)
C2 C1 N1 118.9(3)
C2 N2 C15 115.1(3)
C2 N2 Ga1 105.6(2)
C15 N2 Ga1 135.8(2)
C1 C2 N2 119.9(4)
C27 N3 C29 115.4(3)
C27 N3 Ga1 107.1(2)
C29 N3 Ga1 132.0(3)
C4 C3 N1 122.1(4)
C4 C3 C8 118.5(4)
N1 C3 C8 119.4(4)
C28 N4 C41 118.6(3)
C28 N4 Ga1 106.3(2)
C41 N4 Ga1 131.2(2)
C5 C4 C3 119.0(4)
C5 C4 C9 117.1(4)
C3 C4 C9 123.8(4)
C53 N5 C54 110.7(3)
C53 N5 C56 127.9(3)
C54 N5 C56 121.1(3)
C6 C5 C4 121.7(4)
C53 N6 C55 111.6(3)
C53 N6 C68 128.2(3)
C55 N6 C68 120.1(3)
C7 C6 C5 119.7(4)
C80 N7 C81 110.8(3)
C80 N7 C83 126.6(3)
C81 N7 C83 122.6(3)
C6 C7 C8 121.9(5)
C80 N8 C82 110.7(3)
C80 N8 C95 127.4(3)
C82 N8 C95 121.9(3)
C7 C8 C3 119.0(4)
C7 C8 C12 118.7(4)
C3 C8 C12 122.1(4)
C4 C9 C10 112.4(4)
C4 C9 C11 111.5(4)
C10 C9 C11 110.3(4)
C14 C12 C8 114.1(4)
C14 C12 C13 110.3(4)
C8 C12 C13 109.3(4)
C16 C15 C20 119.7(4)
C16 C15 N2 120.5(3)
C20 C15 N2 119.7(3)
C17 C16 C15 118.8(4)
C17 C16 C21 118.3(4)
C15 C16 C21 122.9(4)
C18 C17 C16 121.9(4)
C17 C18 C19 119.1(4)
C18 C19 C20 122.0(4)
C19 C20 C15 118.4(4)
C19 C20 C24 120.1(4)
C15 C20 C24 121.4(4)
C16 C21 C23 112.5(4)
C16 C21 C22 109.8(4)
C23 C21 C22 111.4(4)
C20 C24 C25 112.1(3)
C20 C24 C26 113.7(3)
C25 C24 C26 108.1(3)
C28 C27 N3 119.1(3)
C27 C28 N4 119.1(3)
C34 C29 C30 119.6(4)
C34 C29 N3 120.2(4)
C30 C29 N3 120.2(4)
C31 C30 C29 118.4(4)
C31 C30 C35 119.4(4)
C29 C30 C35 121.8(4)
C32 C31 C30 122.4(5)
C31 C32 C33 119.5(5)
C32 C33 C34 121.7(5)
C33 C34 C29 118.5(4)
C33 C34 C38 118.9(4)
C29 C34 C38 122.5(4)
C36 C35 C30 110.5(4)
C36 C35 C37 108.9(4)
C30 C35 C37 114.5(4)
C34 C38 C40 110.4(4)
C34 C38 C39 113.1(4)
C40 C38 C39 110.1(4)
C42 C41 N4 119.8(3)
C42 C41 C46 118.3(4)
N4 C41 C46 121.9(3)
C43 C42 C41 119.8(4)
C43 C42 C47 118.9(4)
C41 C42 C47 121.2(4)
C44 C43 C42 121.8(4)
C45 C44 C43 118.8(4)
C44 C45 C46 122.5(4)
C45 C46 C41 118.6(4)
C45 C46 C50 118.1(4)
C41 C46 C50 123.2(3)
C48 C47 C49 109.1(4)
C48 C47 C42 113.2(4)
C49 C47 C42 110.2(3)
C46 C50 C52 110.8(3)
C46 C50 C51 113.1(4)
C52 C50 C51 109.8(3)
N6 C53 N5 104.1(3)
N6 C53 Au1 128.8(3)
N5 C53 Au1 126.9(3)
C55 C54 N5 107.1(3)
C54 C55 N6 106.5(4)
C61 C56 C57 123.1(4)
C61 C56 N5 118.2(4)
C57 C56 N5 118.3(4)
C58 C57 C56 116.5(4)
C58 C57 C62 121.2(4)
C56 C57 C62 122.3(4)
C59 C58 C57 121.2(5)
C58 C59 C60 120.3(5)
C59 C60 C61 122.1(4)
C60 C61 C56 116.8(4)
C60 C61 C65 121.7(4)
C56 C61 C65 121.5(4)
C64 C62 C63 110.0(4)
C64 C62 C57 111.5(4)
C63 C62 C57 111.2(4)
C61 C65 C66 113.3(4)
C61 C65 C67 110.8(4)
C66 C65 C67 110.3(4)
C73 C68 C69 122.9(4)
C73 C68 N6 119.2(4)
C69 C68 N6 117.5(3)
C70 C69 C68 116.8(4)
C70 C69 C74 121.1(4)
C68 C69 C74 122.0(4)
C71 C70 C69 121.4(4)
C72 C71 C70 120.6(4)
C71 C72 C73 121.0(4)
C68 C73 C72 117.3(4)
C68 C73 C77 122.3(4)
C72 C73 C77 120.4(4)
C69 C74 C75 113.2(4)
C69 C74 C76 110.0(4)
C75 C74 C76 109.6(4)
C78 C77 C73 111.9(4)
C78 C77 C79 108.9(4)
C73 C77 C79 112.1(4)
N7 C80 N8 104.2(3)
N7 C80 Au1 126.4(3)
N8 C80 Au1 129.3(3)
C82 C81 N7 107.3(4)
C81 C82 N8 107.0(4)
C84 C83 C88 124.4(4)
C84 C83 N7 117.7(4)
C88 C83 N7 117.8(4)
C83 C84 C85 115.7(4)
C83 C84 C89 122.1(4)
C85 C84 C89 122.1(4)
C86 C85 C84 121.4(5)
C87 C86 C85 121.2(5)
C86 C87 C88 120.9(5)
C83 C88 C87 116.4(4)
C83 C88 C92 122.7(4)
C87 C88 C92 120.9(4)
C90 C89 C84 113.4(4)
C90 C89 C91 109.3(5)
C84 C89 C91 111.7(4)
C93 C92 C88 110.7(4)
C93 C92 C94 109.9(4)
C88 C92 C94 113.2(4)
C100 C95 C96 123.6(4)
C100 C95 N8 117.6(4)
C96 C95 N8 118.5(4)
C97 C96 C95 116.9(4)
C97 C96 C101 120.4(4)
C95 C96 C101 122.7(4)
C98 C97 C96 120.5(4)
C99 C98 C97 121.5(4)
C98 C99 C100 120.9(4)
C95 C100 C99 116.6(4)
C95 C100 C104 122.8(4)
C99 C100 C104 120.6(4)
C102 C101 C103 108.7(4)
C102 C101 C96 111.1(4)
C103 C101 C96 112.4(4)
C100 C104 C106 109.8(4)
C100 C104 C105 114.0(4)
C106 C104 C105 109.4(4)

loop_
_geom_bond_atom_site_label_1
_geom_bond_atom_site_label_2
_geom_bond_distance
Au1 C80 2.022(4)
Au1 C53 2.025(4)
Ga1 N3 1.919(3)
Ga1 N2 1.929(3)
Ga1 N1 1.944(3)
Ga1 N4 1.956(3)
N1 C1 1.405(5)
N1 C3 1.424(5)
C1 C2 1.322(5)
N2 C2 1.414(5)
N2 C15 1.435(5)
N3 C27 1.412(5)
N3 C29 1.430(5)
C3 C4 1.423(6)
C3 C8 1.425(6)
N4 C28 1.403(5)
N4 C41 1.426(5)
C4 C5 1.396(6)
C4 C9 1.526(6)
N5 C53 1.361(5)
N5 C54 1.384(5)
N5 C56 1.447(5)
C5 C6 1.372(6)
N6 C53 1.349(5)
N6 C55 1.382(5)
N6 C68 1.462(5)
C6 C7 1.364(6)
N7 C80 1.365(5)
N7 C81 1.378(5)
N7 C83 1.447(5)
C7 C8 1.396(6)
N8 C80 1.364(5)
N8 C82 1.384(5)
N8 C95 1.448(5)
C8 C12 1.520(6)
C9 C10 1.534(6)
C9 C11 1.539(6)
C12 C14 1.514(6)
C12 C13 1.533(6)
C15 C16 1.409(5)
C15 C20 1.421(5)
C16 C17 1.396(6)
C16 C21 1.512(6)
C17 C18 1.370(6)
C18 C19 1.381(6)
C19 C20 1.393(5)
C20 C24 1.512(5)
C21 C23 1.531(6)
C21 C22 1.533(6)
C24 C25 1.529(6)
C24 C26 1.528(5)
C27 C28 1.329(5)
C29 C34 1.410(6)
C29 C30 1.417(6)
C30 C31 1.393(6)
C30 C35 1.522(6)
C31 C32 1.360(7)
C32 C33 1.368(7)
C33 C34 1.405(6)
C34 C38 1.515(6)
C35 C36 1.507(7)
C35 C37 1.534(6)
C38 C40 1.522(6)
C38 C39 1.534(6)
C41 C42 1.422(5)
C41 C46 1.429(5)
C42 C43 1.388(5)
C42 C47 1.527(5)
C43 C44 1.379(6)
C44 C45 1.377(6)
C45 C46 1.397(5)
C46 C50 1.518(5)
C47 C48 1.516(6)
C47 C49 1.523(6)
C50 C52 1.529(6)
C50 C51 1.534(6)
C54 C55 1.339(6)
C56 C61 1.399(5)
C56 C57 1.406(6)
C57 C58 1.404(6)
C57 C62 1.528(6)
C58 C59 1.369(6)
C59 C60 1.373(7)
C60 C61 1.380(6)
C61 C65 1.513(6)
C62 C64 1.511(7)
C62 C63 1.517(6)
C65 C66 1.525(6)
C65 C67 1.527(7)
C68 C73 1.396(5)
C68 C69 1.400(5)
C69 C70 1.390(6)
C69 C74 1.517(6)
C70 C71 1.376(6)
C71 C72 1.369(6)
C72 C73 1.395(6)
C73 C77 1.523(6)
C74 C75 1.532(6)
C74 C76 1.539(6)
C77 C78 1.511(6)
C77 C79 1.534(6)
C81 C82 1.338(5)
C83 C84 1.398(6)
C83 C88 1.400(6)
C84 C85 1.402(6)
C84 C89 1.508(6)
C85 C86 1.376(7)
C86 C87 1.365(7)
C87 C88 1.403(6)
C88 C92 1.511(6)
C89 C90 1.507(7)
C89 C91 1.515(7)
C92 C93 1.505(7)
C92 C94 1.536(6)
C95 C100 1.393(6)
C95 C96 1.403(5)
C96 C97 1.399(6)
C96 C101 1.527(6)
C97 C98 1.374(6)
C98 C99 1.366(6)
C99 C100 1.404(6)
C100 C104 1.513(6)
C101 C102 1.512(7)
C101 C103 1.524(7)
C104 C106 1.526(6)
C104 C105 1.531(6)
